data_2222876
loop_
_publ_author_name
'Rafique, Muhammad'
'Hussain, Ghulam'
'Siddiqui, Waseeq Ahmad'
'Tahir, M. Nawaz'

_publ_section_title
;
 2-Methyl-4-oxopentan-2-aminium 2-sulfamoylbenzoate
;
_journal_coeditor_code SI2187
_journal_issue 8
_journal_name_full 'Acta Crystallographica Section E'
_journal_page_first o1883
_journal_paper_doi 10.1107/S1600536809027007
_journal_volume 65
_journal_year 2009
_chemical_formula_iupac 'C6 H14 N O +, C7 H6 N O4 S -'
_chemical_formula_moiety 'C6 H14 N O +, C7 H6 N O4 S -'
_chemical_formula_sum 'C13 H20 N2 O5 S'
_chemical_formula_weight 316.37
_chemical_name_systematic
;
2-Methyl-4-oxopentan-2-aminium 2-sulfamoylbenzoate
;
_space_group_IT_number 61
_symmetry_cell_setting orthorhombic
_symmetry_space_group_name_Hall '-P 2ac 2ab'
_symmetry_space_group_name_H-M 'P b c a'
_atom_sites_solution_hydrogens geom
_atom_sites_solution_primary direct
_atom_sites_solution_secondary difmap
_audit_creation_method SHELXL-97
_cell_angle_alpha 90
_cell_angle_beta 90
_cell_angle_gamma 90
_cell_formula_units_Z 8
_cell_length_a 21.1917(9)
_cell_length_b 6.3897(2)
_cell_length_c 23.3751(11)
_cell_measurement_reflns_used 4111
_cell_measurement_temperature 296(2)
_cell_measurement_theta_max 28.79
_cell_measurement_theta_min 2.59
_cell_volume 3165.2(2)
_computing_cell_refinement 'SAINT (Bruker, 2007)'
_computing_data_collection 'APEX2 (Bruker, 2007)'
_computing_data_reduction 'SAINT (Bruker, 2007)'
_computing_molecular_graphics 'ORTEP-3 for Windows (Farrugia, 1997) and PLATON (Spek, 2009)'
_computing_publication_material
;
WinGX (Farrugia, 1999) and PLATON (Spek, 2009)
;
_computing_structure_refinement 'SHELXL97 (Sheldrick, 2008)'
_computing_structure_solution 'SHELXS97 (Sheldrick, 2008)'
_diffrn_ambient_temperature 296(2)
_diffrn_detector_area_resol_mean 7.40
_diffrn_measured_fraction_theta_full 0.996
_diffrn_measured_fraction_theta_max 0.996
_diffrn_measurement_device_type 'Bruker Kappa APEXII CCD'
_diffrn_measurement_method \w
_diffrn_radiation_monochromator graphite
_diffrn_radiation_source 'fine-focus sealed tube'
_diffrn_radiation_type MoK\a
_diffrn_radiation_wavelength 0.71073
_diffrn_reflns_av_R_equivalents 0.0317
_diffrn_reflns_av_sigmaI/netI 0.0218
_diffrn_reflns_limit_h_max 28
_diffrn_reflns_limit_h_min -27
_diffrn_reflns_limit_k_max 5
_diffrn_reflns_limit_k_min -8
_diffrn_reflns_limit_l_max 30
_diffrn_reflns_limit_l_min -31
_diffrn_reflns_number 32870
_diffrn_reflns_theta_full 28.79
_diffrn_reflns_theta_max 28.79
_diffrn_reflns_theta_min 2.59
_diffrn_standards_number 0
_exptl_absorpt_coefficient_mu 0.226
_exptl_absorpt_correction_T_max 0.983
_exptl_absorpt_correction_T_min 0.975
_exptl_absorpt_correction_type multi-scan
_exptl_absorpt_process_details '(SADABS; Bruker, 2005)'
_exptl_crystal_colour Colorless
_exptl_crystal_density_diffrn 1.328
_exptl_crystal_density_method 'not measured'
_exptl_crystal_description needle
_exptl_crystal_F_000 1344
_exptl_crystal_size_max 0.28
_exptl_crystal_size_mid 0.10
_exptl_crystal_size_min 0.08
_refine_diff_density_max 0.324
_refine_diff_density_min -0.289
_refine_ls_goodness_of_fit_ref 1.044
_refine_ls_hydrogen_treatment mixed
_refine_ls_matrix_type full
_refine_ls_number_parameters 200
_refine_ls_number_reflns 4111
_refine_ls_number_restraints 0
_refine_ls_restrained_S_all 1.044
_refine_ls_R_factor_all 0.0607
_refine_ls_R_factor_gt 0.0370
_refine_ls_shift/su_max 0.000
_refine_ls_shift/su_mean 0.000
_refine_ls_structure_factor_coef Fsqd
_refine_ls_weighting_details 'w=1/[\s^2^(Fo^2^)+(0.0482P)^2^+1.1665P] where P=(Fo^2^+2Fc^2^)/3'
_refine_ls_weighting_scheme calc
_refine_ls_wR_factor_gt 0.0935
_refine_ls_wR_factor_ref 0.1104
_reflns_number_gt 2961
_reflns_number_total 4111
_reflns_threshold_expression I>2\s(I)
_cod_data_source_file si2187.cif
_cod_data_source_block I
_cod_database_code 2222876
_cod_database_fobs_code 2222876

loop_
_symmetry_equiv_pos_site_id
_symmetry_equiv_pos_as_xyz
1 x,y,z
2 1/2-x,-y,1/2+z
3 1/2+x,1/2-y,-z
4 -x,1/2+y,1/2-z
5 -x,-y,-z
6 1/2+x,y,1/2-z
7 1/2-x,1/2+y,z
8 x,1/2-y,1/2+z

loop_
_atom_site_aniso_label
_atom_site_aniso_U_11
_atom_site_aniso_U_22
_atom_site_aniso_U_33
_atom_site_aniso_U_12
_atom_site_aniso_U_13
_atom_site_aniso_U_23
O5 0.0674(10) 0.0762(11) 0.0783(11) -0.0084(8) 0.0259(8) -0.0127(9)
N2 0.0321(6) 0.0351(7) 0.0430(8) -0.0012(5) -0.0019(6) -0.0067(6)
C8 0.0666(13) 0.0476(10) 0.0461(10) 0.0138(10) 0.0033(9) -0.0028(9)
C9 0.0520(10) 0.0389(8) 0.0443(10) -0.0064(8) -0.0092(8) -0.0041(7)
C10 0.0326(8) 0.0361(8) 0.0417(9) -0.0027(6) -0.0045(7) -0.0009(7)
C11 0.0517(10) 0.0403(9) 0.0593(12) 0.0047(8) -0.0053(9) 0.0025(9)
C12 0.0348(9) 0.0671(12) 0.0550(11) -0.0065(8) -0.0003(8) 0.0020(10)
C13 0.110(2) 0.110(2) 0.0506(13) 0.0401(18) -0.0048(13) -0.0204(14)
S1 0.0269(2) 0.0441(2) 0.0389(2) -0.0018(2) 0.0009(2) 0.0023(2)
O1 0.0429(6) 0.0449(6) 0.0401(6) 0.0007(5) 0.0096(5) -0.0001(5)
O2 0.0435(6) 0.0334(6) 0.0469(7) 0.0033(5) 0.0055(5) -0.0053(5)
O3 0.0396(6) 0.0637(8) 0.0412(7) -0.0052(6) -0.0085(5) 0.0042(6)
O4 0.0308(6) 0.0665(8) 0.0583(8) 0.0012(5) 0.0095(5) 0.0013(7)
N1 0.0480(8) 0.0423(8) 0.0489(9) -0.0057(7) 0.0092(7) 0.0034(7)
C1 0.0286(7) 0.0301(7) 0.0335(8) 0.0032(5) -0.0002(6) 0.0007(6)
C2 0.0293(7) 0.0327(7) 0.0332(8) 0.0033(6) -0.0012(6) 0.0027(6)
C3 0.0397(8) 0.0444(9) 0.0383(9) 0.0057(7) 0.0050(7) -0.0009(7)
C4 0.0569(11) 0.0444(9) 0.0382(9) 0.0048(8) -0.0033(8) -0.0103(8)
C5 0.0493(10) 0.0416(9) 0.0511(10) -0.0069(8) -0.0102(8) -0.0071(8)
C6 0.0348(8) 0.0415(8) 0.0452(10) -0.0051(7) 0.0017(7) -0.0012(7)
C7 0.0230(6) 0.0369(8) 0.0373(8) 0.0027(6) 0.0001(6) -0.0021(6)

loop_
_atom_site_type_symbol
_atom_site_label
_atom_site_fract_x
_atom_site_fract_y
_atom_site_fract_z
_atom_site_U_iso_or_equiv
_atom_site_thermal_displace_type
_atom_site_calc_flag
_atom_site_refinement_flags
_atom_site_occupancy
O O5 0.23168(8) 0.6184(3) 0.16582(7) 0.0740(6) Uani . . 1.000
N N2 0.17797(6) 0.6721(2) 0.27542(6) 0.0367(4) Uani . . 1.000
C C8 0.18387(11) 0.5283(3) 0.15179(8) 0.0534(6) Uani . . 1.000
C C9 0.12913(9) 0.5023(3) 0.19207(8) 0.0451(5) Uani . . 1.000
C C10 0.12064(7) 0.6719(3) 0.23730(7) 0.0368(5) Uani . . 1.000
C C11 0.11386(9) 0.8877(3) 0.21123(9) 0.0504(6) Uani . . 1.000
C C12 0.06400(8) 0.6216(3) 0.27479(9) 0.0523(6) Uani . . 1.000
C C13 0.17685(15) 0.4323(5) 0.09405(10) 0.0902(10) Uani . . 1.000
S S1 0.03137(2) 0.12048(7) 0.41313(2) 0.03660(10) Uani . . 1.000
O O1 0.18858(5) 0.25236(19) 0.31033(5) 0.0426(3) Uani . . 1.000
O O2 0.15851(5) -0.02972(17) 0.35914(5) 0.0413(4) Uani . . 1.000
O O3 0.02610(5) 0.1446(2) 0.35274(5) 0.0482(4) Uani . . 1.000
O O4 -0.02263(5) 0.1683(2) 0.44799(6) 0.0519(4) Uani . . 1.000
N N1 0.04974(8) -0.1189(2) 0.42641(8) 0.0464(5) Uani . . 1.000
C C1 0.15011(7) 0.2984(2) 0.40450(6) 0.0307(4) Uani . . 1.000
C C2 0.09432(7) 0.2818(2) 0.43663(6) 0.0317(4) Uani . . 1.000
C C3 0.08632(8) 0.3954(3) 0.48632(7) 0.0408(5) Uani . . 1.000
C C4 0.13337(9) 0.5284(3) 0.50512(8) 0.0465(6) Uani . . 1.000
C C5 0.18748(9) 0.5514(3) 0.47338(8) 0.0473(6) Uani . . 1.000
C C6 0.19563(8) 0.4383(3) 0.42347(7) 0.0405(5) Uani . . 1.000
C C7 0.16605(7) 0.1638(2) 0.35297(7) 0.0324(4) Uani . . 1.000
H H2A 0.18196 0.54745 0.29202 0.0441 Uiso . . 1.000
H H2B 0.17365 0.77014 0.30218 0.0441 Uiso . . 1.000
H H2C 0.21218 0.69889 0.25458 0.0441 Uiso . . 1.000
H H9A 0.13377 0.36904 0.21148 0.0540 Uiso . . 1.000
H H9B 0.09076 0.49517 0.16952 0.0540 Uiso . . 1.000
H H11A 0.15160 0.92237 0.19057 0.0605 Uiso . . 1.000
H H11B 0.10717 0.98862 0.24105 0.0605 Uiso . . 1.000
H H11C 0.07852 0.88900 0.18554 0.0605 Uiso . . 1.000
H H12A 0.06955 0.48618 0.29186 0.0628 Uiso . . 1.000
H H12B 0.02641 0.62158 0.25188 0.0628 Uiso . . 1.000
H H12C 0.06029 0.72529 0.30432 0.0628 Uiso . . 1.000
H H13A 0.21496 0.45282 0.07257 0.1083 Uiso . . 1.000
H H13B 0.14222 0.49701 0.07436 0.1083 Uiso . . 1.000
H H13C 0.16884 0.28511 0.09803 0.1083 Uiso . . 1.000
H H1A 0.0454(10) -0.141(3) 0.4599(10) 0.0557 Uiso . . 1.000
H H1B 0.0843(11) -0.148(3) 0.4094(9) 0.0557 Uiso . . 1.000
H H3 0.04917 0.38246 0.50721 0.0490 Uiso . . 1.000
H H4 0.12842 0.60205 0.53914 0.0558 Uiso . . 1.000
H H5 0.21875 0.64337 0.48550 0.0568 Uiso . . 1.000
H H6 0.23233 0.45630 0.40221 0.0486 Uiso . . 1.000

loop_
_atom_type_symbol
_atom_type_description
_atom_type_scat_dispersion_real
_atom_type_scat_dispersion_imag
_atom_type_scat_source
C C 0.0033 0.0016 'International Tables Vol C Tables 4.2.6.8 and 6.1.1.4'
H H 0.0000 0.0000 'International Tables Vol C Tables 4.2.6.8 and 6.1.1.4'
N N 0.0061 0.0033 'International Tables Vol C Tables 4.2.6.8 and 6.1.1.4'
O O 0.0106 0.0060 'International Tables Vol C Tables 4.2.6.8 and 6.1.1.4'
S S 0.1246 0.1234 'International Tables Vol C Tables 4.2.6.8 and 6.1.1.4'

loop_
_geom_angle_atom_site_label_1
_geom_angle_atom_site_label_2
_geom_angle_atom_site_label_3
_geom_angle_site_symmetry_1
_geom_angle_site_symmetry_2
_geom_angle_site_symmetry_3
_geom_angle
_geom_angle_publ_flag
O3 S1 C2 . . . 107.65(7) no
O3 S1 O4 . . . 118.44(7) no
O3 S1 N1 . . . 108.25(9) no
N1 S1 C2 . . . 108.12(8) no
O4 S1 N1 . . . 106.58(9) no
O4 S1 C2 . . . 107.44(7) no
H2B N2 H2C . . . 109.00 no
H2A N2 H2C . . . 109.00 no
H2A N2 H2B . . . 109.00 no
C10 N2 H2A . . . 109.00 no
C10 N2 H2B . . . 109.00 no
C10 N2 H2C . . . 109.00 no
H1A N1 H1B . . . 121(2) no
S1 N1 H1B . . . 109.0(13) no
S1 N1 H1A . . . 109.2(14) no
C9 C8 C13 . . . 116.4(2) no
O5 C8 C9 . . . 121.92(18) no
O5 C8 C13 . . . 121.7(2) no
C8 C9 C10 . . . 116.54(16) no
N2 C10 C9 . . . 108.40(13) no
C9 C10 C12 . . . 110.03(15) no
C11 C10 C12 . . . 110.46(15) no
N2 C10 C11 . . . 108.28(14) no
N2 C10 C12 . . . 107.21(13) no
C9 C10 C11 . . . 112.29(15) no
C8 C9 H9B . . . 108.00 no
C8 C9 H9A . . . 108.00 no
H9A C9 H9B . . . 107.00 no
C10 C9 H9A . . . 108.00 no
C10 C9 H9B . . . 108.00 no
C10 C11 H11C . . . 109.00 no
H11B C11 H11C . . . 109.00 no
H11A C11 H11B . . . 109.00 no
H11A C11 H11C . . . 109.00 no
C10 C11 H11A . . . 109.00 no
C10 C11 H11B . . . 109.00 no
H12A C12 H12C . . . 109.00 no
H12A C12 H12B . . . 109.00 no
C10 C12 H12C . . . 109.00 no
H12B C12 H12C . . . 109.00 no
C10 C12 H12A . . . 109.00 no
C10 C12 H12B . . . 109.00 no
C8 C13 H13A . . . 109.00 no
H13A C13 H13B . . . 109.00 no
C8 C13 H13B . . . 109.00 no
C8 C13 H13C . . . 109.00 no
H13B C13 H13C . . . 109.00 no
H13A C13 H13C . . . 109.00 no
C6 C1 C7 . . . 117.63(13) no
C2 C1 C7 . . . 124.66(12) no
C2 C1 C6 . . . 117.57(13) no
S1 C2 C1 . . . 120.76(10) no
S1 C2 C3 . . . 118.30(12) no
C1 C2 C3 . . . 120.91(14) no
C2 C3 C4 . . . 120.16(16) no
C3 C4 C5 . . . 119.76(17) no
C4 C5 C6 . . . 120.26(17) no
C1 C6 C5 . . . 121.28(16) no
O1 C7 O2 . . . 126.17(15) no
O1 C7 C1 . . . 117.67(12) no
O2 C7 C1 . . . 116.02(13) no
C2 C3 H3 . . . 120.00 no
C4 C3 H3 . . . 120.00 no
C3 C4 H4 . . . 120.00 no
C5 C4 H4 . . . 120.00 no
C4 C5 H5 . . . 120.00 no
C6 C5 H5 . . . 120.00 no
C1 C6 H6 . . . 119.00 no
C5 C6 H6 . . . 119.00 no

loop_
_geom_bond_atom_site_label_1
_geom_bond_atom_site_label_2
_geom_bond_site_symmetry_1
_geom_bond_site_symmetry_2
_geom_bond_distance
_geom_bond_publ_flag
S1 O4 . . 1.4377(13) no
S1 N1 . . 1.6086(14) no
S1 C2 . . 1.7731(15) no
S1 O3 . . 1.4244(13) no
O5 C8 . . 1.211(3) no
O1 C7 . . 1.2416(19) no
O2 C7 . . 1.2551(17) no
N2 C10 . . 1.507(2) no
N2 H2B . . 0.8900 no
N2 H2C . . 0.8900 no
N2 H2A . . 0.8900 no
N1 H1B . . 0.85(2) no
N1 H1A . . 0.80(2) no
C8 C9 . . 1.503(3) no
C8 C13 . . 1.490(3) no
C9 C10 . . 1.525(3) no
C10 C11 . . 1.514(3) no
C10 C12 . . 1.521(2) no
C9 H9A . . 0.9700 no
C9 H9B . . 0.9700 no
C11 H11B . . 0.9600 no
C11 H11C . . 0.9600 no
C11 H11A . . 0.9600 no
C12 H12A . . 0.9600 no
C12 H12C . . 0.9600 no
C12 H12B . . 0.9600 no
C13 H13A . . 0.9600 no
C13 H13B . . 0.9600 no
C13 H13C . . 0.9600 no
C1 C7 . . 1.518(2) no
C1 C2 . . 1.405(2) no
C1 C6 . . 1.388(2) no
C2 C3 . . 1.380(2) no
C3 C4 . . 1.382(3) no
C4 C5 . . 1.374(3) no
C5 C6 . . 1.383(3) no
C3 H3 . . 0.9300 no
C4 H4 . . 0.9300 no
C5 H5 . . 0.9300 no
C6 H6 . . 0.9300 no

loop_
_geom_contact_atom_site_label_1
_geom_contact_atom_site_label_2
_geom_contact_distance
_geom_contact_site_symmetry_1
_geom_contact_site_symmetry_2
_geom_contact_publ_flag
S1 O2 3.1262(12) . . no
O1 N2 2.8124(18) . . no
O1 N2 2.9878(17) . 7_545 no
O2 N2 2.7622(18) . 1_545 no
O2 S1 3.1262(12) . . no
O2 N1 2.848(2) . . no
O2 O3 3.0227(15) . . no
O3 C7 2.9683(18) . . no
O3 O2 3.0227(15) . . no
O4 C4 3.235(2) . 5_566 no
O4 N1 3.008(2) . 5_556 no
O5 C11 3.213(3) . . no
O5 C13 3.255(3) . 7_555 no
O5 C8 3.189(3) . 7_555 no
O5 N2 2.824(2) . . no
O1 H9A 2.6900 . . no
O1 H2C 2.5000 . 7_545 no
O1 H2A 1.9400 . . no
O1 H6 2.6800 . . no
O1 H11B 2.9000 . 1_545 no
O2 H2B 1.8700 . 1_545 no
O2 H1B 2.10(2) . . no
O2 H12C 2.9000 . 1_545 no
O2 H6 2.5200 . 7_545 no
O3 H12B 2.6900 . 4_545 no
O3 H11C 2.8600 . 4_545 no
O3 H9B 2.7000 . 4_545 no
O3 H12A 2.7600 . . no
O4 H13B 2.8100 . 4_545 no
O4 H3 2.4700 . . no
O4 H4 2.7000 . 5_566 no
O4 H1A 2.21(2) . 5_556 no
O5 H11A 2.6400 . . no
O5 H2C 2.1800 . . no
O5 H11A 2.8300 . 7_545 no
O5 H13C 2.8400 . 7_555 no
N1 O2 2.848(2) . . no
N1 C4 3.407(2) . 1_545 no
N1 O4 3.008(2) . 5_556 no
N2 O1 2.8124(18) . . no
N2 O1 2.9878(17) . 7_555 no
N2 O2 2.7622(18) . 1_565 no
N2 O5 2.824(2) . . no
C4 N1 3.407(2) . 1_565 no
C4 O4 3.235(2) . 5_566 no
C7 O3 2.9683(18) . . no
C8 O5 3.189(3) . 7_545 no
C11 O5 3.213(3) . . no
C13 O5 3.255(3) . 7_545 no
C4 H13C 3.0500 . 8_555 no
C4 H1A 3.01(2) . 1_565 no
C6 H5 2.9900 . 7_545 no
C7 H1B 2.95(2) . . no
C7 H2B 2.7900 . 1_545 no
C7 H2A 2.8600 . . no
C7 H6 2.7800 . 7_545 no
C8 H2C 2.7100 . . no
C8 H11A 2.7600 . . no
H1A O4 2.21(2) . 5_556 no
H1A C4 3.01(2) . 1_545 no
H1B O2 2.10(2) . . no
H1B C7 2.95(2) . . no
H2A O1 1.9400 . . no
H2A H12A 2.4100 . . no
H2A C7 2.8600 . . no
H2A H9A 2.4300 . . no
H2B O2 1.8700 . 1_565 no
H2B H11B 2.4400 . . no
H2B H12C 2.4200 . . no
H2B C7 2.7900 . 1_565 no
H2C O1 2.5000 . 7_555 no
H2C H11A 2.4300 . . no
H2C O5 2.1800 . . no
H2C C8 2.7100 . . no
H3 H3 2.5900 . 5_566 no
H3 O4 2.4700 . . no
H4 O4 2.7000 . 5_566 no
H5 C6 2.9900 . 7_555 no
H5 H13A 2.5500 . 2_565 no
H6 C7 2.7800 . 7_555 no
H6 O1 2.6800 . . no
H6 O2 2.5200 . 7_555 no
H9A O1 2.6900 . . no
H9A H2A 2.4300 . . no
H9A H11B 2.5900 . 1_545 no
H9A H12A 2.4400 . . no
H9B H13B 2.4800 . . no
H9B O3 2.7000 . 4_555 no
H9B H11C 2.5600 . . no
H9B H12B 2.4900 . . no
H11A O5 2.6400 . . no
H11A H2C 2.4300 . . no
H11A O5 2.8300 . 7_555 no
H11A C8 2.7600 . . no
H11B H9A 2.5900 . 1_565 no
H11B H12C 2.4500 . . no
H11B O1 2.9000 . 1_565 no
H11B H2B 2.4400 . . no
H11C H9B 2.5600 . . no
H11C H12B 2.5600 . . no
H11C O3 2.8600 . 4_555 no
H12A H9A 2.4400 . . no
H12A H2A 2.4100 . . no
H12A O3 2.7600 . . no
H12B H9B 2.4900 . . no
H12B O3 2.6900 . 4_555 no
H12B H11C 2.5600 . . no
H12C O2 2.9000 . 1_565 no
H12C H2B 2.4200 . . no
H12C H11B 2.4500 . . no
H13A H5 2.5500 . 2_564 no
H13B H9B 2.4800 . . no
H13B O4 2.8100 . 4_555 no
H13C O5 2.8400 . 7_545 no
H13C C4 3.0500 . 8_554 no

loop_
_geom_hbond_atom_site_label_D
_geom_hbond_atom_site_label_H
_geom_hbond_atom_site_label_A
_geom_hbond_site_symmetry_A
_geom_hbond_distance_DH
_geom_hbond_distance_HA
_geom_hbond_distance_DA
_geom_hbond_angle_DHA
_geom_hbond_publ_flag
N1 H1A O4 5_556 0.80(2) 2.21(2) 3.008(2) 172(2) yes
N1 H1B O2 . 0.85(2) 2.10(2) 2.848(2) 145.4(18) yes
N2 H2A O1 . 0.89 1.94 2.8124(18) 167 yes
N2 H2B O2 1_565 0.89 1.87 2.7622(18) 176 yes
N2 H2C O5 . 0.89 2.18 2.824(2) 129 yes
N2 H2C O1 7_555 0.89 2.50 2.9878(17) 115 yes
C3 H3 O4 . 0.93 2.47 2.870(2) 106 yes
C6 H6 O2 7_555 0.93 2.52 3.444(2) 170 yes

loop_
_geom_torsion_atom_site_label_1
_geom_torsion_atom_site_label_2
_geom_torsion_atom_site_label_3
_geom_torsion_atom_site_label_4
_geom_torsion_site_symmetry_1
_geom_torsion_site_symmetry_2
_geom_torsion_site_symmetry_3
_geom_torsion_site_symmetry_4
_geom_torsion
_geom_torsion_publ_flag
O4 S1 C2 C1 . . . . -168.62(11) no
O4 S1 C2 C3 . . . . 9.43(15) no
N1 S1 C2 C1 . . . . 76.71(14) no
N1 S1 C2 C3 . . . . -105.24(14) no
O3 S1 C2 C1 . . . . -40.02(13) no
O3 S1 C2 C3 . . . . 138.03(13) no
O5 C8 C9 C10 . . . . 29.1(3) no
C13 C8 C9 C10 . . . . -152.4(2) no
C8 C9 C10 C12 . . . . -179.37(16) no
C8 C9 C10 N2 . . . . -62.4(2) no
C8 C9 C10 C11 . . . . 57.2(2) no
C6 C1 C2 S1 . . . . 175.74(12) no
C6 C1 C2 C3 . . . . -2.3(2) no
C7 C1 C2 S1 . . . . -8.69(19) no
C7 C1 C2 C3 . . . . 173.31(14) no
C2 C1 C6 C5 . . . . 2.4(2) no
C7 C1 C6 C5 . . . . -173.44(16) no
C2 C1 C7 O1 . . . . 135.91(15) no
C2 C1 C7 O2 . . . . -48.2(2) no
C6 C1 C7 O1 . . . . -48.5(2) no
C6 C1 C7 O2 . . . . 127.34(15) no
S1 C2 C3 C4 . . . . -177.83(14) no
C1 C2 C3 C4 . . . . 0.2(2) no
C2 C3 C4 C5 . . . . 1.7(3) no
C3 C4 C5 C6 . . . . -1.5(3) no
C4 C5 C6 C1 . . . . -0.6(3) no

loop_
_cod_related_entry_id
_cod_related_entry_database
_cod_related_entry_code
1 ChemSpider 30655846
